data_4131397
loop_
_publ_author_name
'Wilson, Katy B.'
'Myers, Jeffery T.'
'Nedzbala, Hannah S.'
'Combee, Logan A.'
'Sabat, Michal'
'Harman, W. Dean'

_publ_section_title
;
 Sequential Tandem Addition to a Tungsten-Trifluorotoluene Complex: A
 Versatile Method for the Preparation of Highly Functionalized
 Trifluoromethylated Cyclohexenes.
;
_journal_issue 33
_journal_name_full 'Journal of the American Chemical Society'
_journal_page_first 11401
_journal_page_last 11412
_journal_paper_doi 10.1021/jacs.7b05118
_journal_volume 139
_journal_year 2017
_chemical_formula_sum 'C24 H36 B F3 N7 O3 P W'
_chemical_formula_weight 753.23
_space_group_crystal_system monoclinic
_space_group_IT_number 14
_space_group_name_Hall '-P 2ybc'
_space_group_name_H-M_alt 'P 1 21/c 1'
_atom_sites_solution_hydrogens mixed
_audit_creation_method SHELXL-2014/7
_cell_angle_alpha 90
_cell_angle_beta 108.776(1)
_cell_angle_gamma 90
_cell_formula_units_Z 4
_cell_length_a 12.1351(10)
_cell_length_b 16.3438(13)
_cell_length_c 15.7058(13)
_cell_measurement_reflns_used 9816
_cell_measurement_temperature 153(2)
_cell_measurement_theta_max 30.14
_cell_measurement_theta_min 3.58
_cell_volume 2949.2(4)
_computing_cell_refinement 'Bruker SAINT'
_computing_data_collection 'Bruker APEX2'
_computing_data_reduction 'Bruker SAINT'
_computing_molecular_graphics 'Bruker SHELXTL'
_computing_publication_material 'Bruker SHELXTL'
_computing_structure_refinement 'SHELXL-2014/7 (Sheldrick, 2014)'
_computing_structure_solution 'SHELXS-97 (Sheldrick 2008)'
_diffrn_ambient_temperature 153(2)
_diffrn_measured_fraction_theta_full 0.997
_diffrn_measured_fraction_theta_max 0.996
_diffrn_measurement_device_type 'Bruker APEX-II CCD'
_diffrn_measurement_method '\f and \w scans'
_diffrn_radiation_type MoK\a
_diffrn_radiation_wavelength 0.71073
_diffrn_reflns_av_R_equivalents 0.0299
_diffrn_reflns_av_unetI/netI 0.0180
_diffrn_reflns_Laue_measured_fraction_full 0.997
_diffrn_reflns_Laue_measured_fraction_max 0.996
_diffrn_reflns_limit_h_max 17
_diffrn_reflns_limit_h_min -17
_diffrn_reflns_limit_k_max 23
_diffrn_reflns_limit_k_min -23
_diffrn_reflns_limit_l_max 22
_diffrn_reflns_limit_l_min -22
_diffrn_reflns_number 55629
_diffrn_reflns_point_group_measured_fraction_full 0.997
_diffrn_reflns_point_group_measured_fraction_max 0.996
_diffrn_reflns_theta_full 25.242
_diffrn_reflns_theta_max 30.154
_diffrn_reflns_theta_min 3.547
_exptl_absorpt_coefficient_mu 4.029
_exptl_absorpt_correction_T_max 0.7460
_exptl_absorpt_correction_T_min 0.6287
_exptl_absorpt_correction_type empirical
_exptl_absorpt_process_details 'Bruker SADABS'
_exptl_crystal_colour colourless
_exptl_crystal_density_diffrn 1.696
_exptl_crystal_density_meas ?
_exptl_crystal_density_method 'not measured'
_exptl_crystal_description block
_exptl_crystal_F_000 1496
_exptl_crystal_size_max 0.270
_exptl_crystal_size_mid 0.180
_exptl_crystal_size_min 0.130
_refine_diff_density_max 1.095
_refine_diff_density_min -0.420
_refine_diff_density_rms 0.074
_refine_ls_extinction_method none
_refine_ls_goodness_of_fit_ref 1.019
_refine_ls_hydrogen_treatment mixed
_refine_ls_matrix_type full
_refine_ls_number_parameters 379
_refine_ls_number_reflns 8687
_refine_ls_number_restraints 0
_refine_ls_restrained_S_all 1.019
_refine_ls_R_factor_all 0.0185
_refine_ls_R_factor_gt 0.0161
_refine_ls_shift/su_max 0.003
_refine_ls_shift/su_mean 0.000
_refine_ls_structure_factor_coef Fsqd
_refine_ls_weighting_details 'w=1/[\s^2^(Fo^2^)+(0.0229P)^2^+0.9500P] where P=(Fo^2^+2Fc^2^)/3'
_refine_ls_weighting_scheme calc
_refine_ls_wR_factor_gt 0.0404
_refine_ls_wR_factor_ref 0.0415
_reflns_Friedel_coverage 0.000
_reflns_number_gt 7997
_reflns_number_total 8687
_reflns_threshold_expression 'I > 2\s(I)'
_cod_data_source_file ja7b05118_si_002.cif
_cod_data_source_block C24H36BN7O3F3PW
_cod_depositor_comments
;
The following automatic conversions were performed:

data item '_exptl_crystal_density_meas' value 'not measured' was
changed to '?' -- the value is perceived as not measured.

Automatic conversion script
Id: cif_fix_values 6909 2019-04-08 15:41:33Z antanas 
;
_cod_original_sg_symbol_H-M 'P 21/c'
_cod_database_code 4131397
_shelx_shelxl_version_number 2014/7
_shelx_space_group_comment
; 
The symmetry employed for this shelxl refinement is uniquely defined 
by the following loop, which should always be used as a source of 
symmetry information in preference to the above space-group names. 
They are only intended as comments. 
;
_shelx_estimated_absorpt_t_min 0.409
_shelx_estimated_absorpt_t_max 0.622

loop_
_space_group_symop_operation_xyz
'x, y, z'
'-x, y+1/2, -z+1/2'
'-x, -y, -z'
'x, -y-1/2, z-1/2'

loop_
_atom_site_label
_atom_site_type_symbol
_atom_site_fract_x
_atom_site_fract_y
_atom_site_fract_z
_atom_site_U_iso_or_equiv
_atom_site_adp_type
_atom_site_occupancy
_atom_site_site_symmetry_order
_atom_site_calc_flag
_atom_site_refinement_flags_posn
_atom_site_refinement_flags_adp
W W 0.37565(2) 0.34639(2) 0.67885(2) 0.01535(2) Uani 1 1 d . .
P1 P 0.32399(4) 0.25967(3) 0.54033(3) 0.02182(8) Uani 1 1 d . .
F1 F 0.01116(10) 0.26205(8) 0.50291(8) 0.0419(3) Uani 1 1 d . .
F2 F -0.10197(10) 0.36232(8) 0.50533(8) 0.0421(3) Uani 1 1 d . .
F3 F -0.05668(10) 0.27424(8) 0.61309(9) 0.0456(3) Uani 1 1 d . .
O1 O 0.10624(13) 0.53487(10) 0.92194(9) 0.0422(3) Uani 1 1 d . .
O2 O -0.05138(12) 0.50670(11) 0.80565(9) 0.0443(4) Uani 1 1 d . .
O3 O 0.29593(12) 0.49433(7) 0.56234(8) 0.0309(3) Uani 1 1 d . .
N1 N 0.44126(12) 0.22812(8) 0.75067(9) 0.0214(3) Uani 1 1 d . .
N2 N 0.55685(12) 0.21754(8) 0.79646(9) 0.0235(3) Uani 1 1 d . .
N3 N 0.54607(12) 0.35241(8) 0.65689(9) 0.0219(3) Uani 1 1 d . .
N5 N 0.49575(11) 0.40003(8) 0.80538(8) 0.0204(2) Uani 1 1 d . .
N4 N 0.64479(12) 0.31936(9) 0.71532(9) 0.0238(3) Uani 1 1 d . .
N6 N 0.59771(12) 0.36116(9) 0.85089(9) 0.0230(3) Uani 1 1 d . .
N7 N 0.32918(11) 0.43630(8) 0.61393(8) 0.0187(2) Uani 1 1 d . .
C1 C 0.09011(14) 0.36901(11) 0.60788(10) 0.0220(3) Uani 1 1 d . .
H1 H 0.1185 0.3958 0.5631 0.026 Uiso 1 1 calc R U
C2 C 0.04690(15) 0.43666(11) 0.65845(11) 0.0273(3) Uani 1 1 d . .
H2A H 0.0004 0.4757 0.6152 0.033 Uiso 1 1 calc R U
H2B H -0.0026 0.4122 0.6892 0.033 Uiso 1 1 calc R U
C3 C 0.14721(14) 0.48170(10) 0.72699(10) 0.0210(3) Uani 1 1 d . .
H3 H 0.2006 0.4999 0.6955 0.025 Uiso 1 1 calc R U
C4 C 0.21217(14) 0.41877(9) 0.79709(10) 0.0201(3) Uani 1 1 d . .
H4A H 0.2785 0.4451 0.8403 0.024 Uiso 1 1 calc R U
H4B H 0.1610 0.3996 0.8292 0.024 Uiso 1 1 calc R U
C5 C 0.25451(14) 0.34599(9) 0.75662(10) 0.0188(3) Uani 1 1 d . .
C6 C 0.18995(14) 0.31537(10) 0.66819(10) 0.0199(3) Uani 1 1 d . .
C7 C -0.01306(15) 0.31733(13) 0.55818(12) 0.0301(4) Uani 1 1 d . .
C8 C 0.11208(15) 0.55922(10) 0.77140(11) 0.0245(3) Uani 1 1 d . .
C9 C 0.05791(15) 0.53328(11) 0.84210(11) 0.0262(3) Uani 1 1 d . .
C10 C -0.1080(2) 0.47838(18) 0.86844(18) 0.0596(7) Uani 1 1 d . .
H10A H -0.0704 0.4295 0.8975 0.089 Uiso 1 1 calc R U
H10B H -0.1884 0.4670 0.8367 0.089 Uiso 1 1 calc R U
H10C H -0.1027 0.5199 0.9128 0.089 Uiso 1 1 calc R U
C11 C 0.0272(2) 0.61399(13) 0.70061(13) 0.0426(5) Uani 1 1 d . .
H11A H -0.0438 0.5846 0.6727 0.064 Uiso 1 1 calc R U
H11B H 0.0616 0.6292 0.6558 0.064 Uiso 1 1 calc R U
H11C H 0.0108 0.6623 0.7291 0.064 Uiso 1 1 calc R U
C12 C 0.22176(17) 0.60947(11) 0.81886(13) 0.0327(4) Uani 1 1 d . .
H12A H 0.2004 0.6574 0.8452 0.049 Uiso 1 1 calc R U
H12B H 0.2589 0.6255 0.7759 0.049 Uiso 1 1 calc R U
H12C H 0.2745 0.5769 0.8651 0.049 Uiso 1 1 calc R U
C13 C 0.57415(18) 0.14335(11) 0.83576(12) 0.0309(4) Uani 1 1 d . .
H13 H 0.6455 0.1223 0.8709 0.037 Uiso 1 1 calc R U
C14 C 0.46897(18) 0.10386(11) 0.81536(12) 0.0327(4) Uani 1 1 d . .
H14 H 0.4548 0.0517 0.8330 0.039 Uiso 1 1 calc R U
C15 C 0.38813(17) 0.15907(9) 0.76245(12) 0.0268(3) Uani 1 1 d . .
H15 H 0.3086 0.1494 0.7387 0.032 Uiso 1 1 calc R U
C16 C 0.73593(16) 0.33879(11) 0.68803(13) 0.0309(4) Uani 1 1 d . .
H16 H 0.8128 0.3237 0.7169 0.037 Uiso 1 1 calc R U
C17 C 0.69685(17) 0.38456(12) 0.61047(13) 0.0341(4) Uani 1 1 d . .
H17 H 0.7405 0.4060 0.5768 0.041 Uiso 1 1 calc R U
C18 C 0.57810(16) 0.39160(11) 0.59385(11) 0.0268(3) Uani 1 1 d . .
H18 H 0.5275 0.4197 0.5455 0.032 Uiso 1 1 calc R U
C19 C 0.65450(15) 0.40426(12) 0.92528(11) 0.0289(4) Uani 1 1 d . .
H19 H 0.7257 0.3903 0.9672 0.035 Uiso 1 1 calc R U
C20 C 0.58964(16) 0.47225(11) 0.92881(12) 0.0307(4) Uani 1 1 d . .
H20 H 0.6071 0.5127 0.9728 0.037 Uiso 1 1 calc R U
C21 C 0.49224(15) 0.46754(10) 0.85241(11) 0.0256(3) Uani 1 1 d . .
H21 H 0.4327 0.5061 0.8362 0.031 Uiso 1 1 calc R U
C22 C 0.44743(16) 0.21992(13) 0.50983(13) 0.0360(4) Uani 1 1 d . .
H22A H 0.4200 0.1807 0.4622 0.054 Uiso 1 1 calc R U
H22B H 0.5017 0.1941 0.5612 0.054 Uiso 1 1 calc R U
H22C H 0.4853 0.2642 0.4901 0.054 Uiso 1 1 calc R U
C23 C 0.24011(17) 0.31472(13) 0.44020(11) 0.0328(4) Uani 1 1 d . .
H23A H 0.2252 0.2795 0.3888 0.049 Uiso 1 1 calc R U
H23B H 0.2832 0.3618 0.4322 0.049 Uiso 1 1 calc R U
H23C H 0.1676 0.3320 0.4466 0.049 Uiso 1 1 calc R U
C24 C 0.24429(18) 0.16473(11) 0.53619(13) 0.0322(4) Uani 1 1 d . .
H24A H 0.1728 0.1759 0.5478 0.048 Uiso 1 1 calc R U
H24B H 0.2905 0.1277 0.5809 0.048 Uiso 1 1 calc R U
H24C H 0.2275 0.1405 0.4777 0.048 Uiso 1 1 calc R U
B1 B 0.64240(16) 0.28876(12) 0.80785(13) 0.0253(4) Uani 1 1 d . .
H55 H 0.2838(16) 0.3043(12) 0.8021(13) 0.021(5) Uiso 1 1 d . .
H1B H 0.7298(17) 0.2711(12) 0.8532(13) 0.022(5) Uiso 1 1 d . .
H6 H 0.1703(16) 0.2594(12) 0.6640(12) 0.020(4) Uiso 1 1 d . .

loop_
_atom_site_aniso_label
_atom_site_aniso_U_11
_atom_site_aniso_U_22
_atom_site_aniso_U_33
_atom_site_aniso_U_23
_atom_site_aniso_U_13
_atom_site_aniso_U_12
W 0.01641(3) 0.01651(3) 0.01379(3) 0.00091(2) 0.00576(2) 0.00257(2)
P1 0.02247(19) 0.02487(19) 0.01735(17) -0.00324(15) 0.00534(15) 0.00591(15)
F1 0.0285(6) 0.0538(7) 0.0409(6) -0.0227(6) 0.0078(5) -0.0017(5)
F2 0.0210(5) 0.0663(8) 0.0328(6) -0.0091(5) 0.0003(4) 0.0088(5)
F3 0.0320(6) 0.0591(8) 0.0496(7) -0.0024(6) 0.0186(5) -0.0149(6)
O1 0.0391(8) 0.0683(10) 0.0223(6) -0.0016(6) 0.0140(6) -0.0062(7)
O2 0.0314(7) 0.0734(11) 0.0339(7) -0.0161(7) 0.0185(6) -0.0121(7)
O3 0.0447(8) 0.0207(6) 0.0243(6) 0.0067(5) 0.0068(5) 0.0020(5)
N1 0.0245(7) 0.0192(6) 0.0211(6) 0.0019(5) 0.0079(5) 0.0040(5)
N2 0.0236(7) 0.0252(7) 0.0219(6) 0.0055(5) 0.0075(5) 0.0087(5)
N3 0.0207(7) 0.0265(7) 0.0202(6) 0.0007(5) 0.0087(5) 0.0029(5)
N5 0.0196(6) 0.0229(6) 0.0196(6) -0.0014(5) 0.0074(5) 0.0007(5)
N4 0.0183(6) 0.0293(7) 0.0251(6) 0.0003(6) 0.0086(5) 0.0044(5)
N6 0.0188(6) 0.0312(7) 0.0183(6) -0.0008(5) 0.0050(5) 0.0002(5)
N7 0.0213(6) 0.0189(6) 0.0167(5) 0.0009(4) 0.0070(5) 0.0019(5)
C1 0.0178(7) 0.0305(8) 0.0182(7) -0.0009(6) 0.0063(6) 0.0017(6)
C2 0.0224(8) 0.0360(9) 0.0219(7) -0.0027(6) 0.0048(6) 0.0089(7)
C3 0.0232(7) 0.0247(7) 0.0175(6) 0.0021(5) 0.0099(6) 0.0058(6)
C4 0.0219(7) 0.0241(7) 0.0160(6) 0.0018(5) 0.0087(5) 0.0038(6)
C5 0.0191(7) 0.0219(7) 0.0167(6) 0.0032(5) 0.0078(5) 0.0025(5)
C6 0.0197(7) 0.0207(7) 0.0204(7) 0.0004(6) 0.0082(6) -0.0005(6)
C7 0.0195(8) 0.0441(10) 0.0274(8) -0.0068(7) 0.0085(6) -0.0007(7)
C8 0.0297(8) 0.0255(8) 0.0216(7) 0.0033(6) 0.0127(6) 0.0090(6)
C9 0.0266(8) 0.0294(8) 0.0257(7) -0.0019(6) 0.0127(6) 0.0049(7)
C10 0.0518(14) 0.0840(19) 0.0596(15) -0.0253(14) 0.0412(13) -0.0268(13)
C11 0.0569(13) 0.0403(11) 0.0307(9) 0.0079(8) 0.0141(9) 0.0259(10)
C12 0.0411(10) 0.0253(8) 0.0385(10) -0.0027(7) 0.0222(8) 0.0012(7)
C13 0.0382(10) 0.0279(8) 0.0276(8) 0.0087(7) 0.0121(8) 0.0143(7)
C14 0.0467(11) 0.0217(8) 0.0327(9) 0.0073(7) 0.0170(8) 0.0072(7)
C15 0.0344(9) 0.0207(7) 0.0259(8) 0.0015(6) 0.0103(7) 0.0002(6)
C16 0.0208(8) 0.0403(10) 0.0361(9) -0.0023(7) 0.0153(7) 0.0024(7)
C17 0.0332(10) 0.0402(10) 0.0374(10) 0.0022(8) 0.0232(8) -0.0003(8)
C18 0.0303(9) 0.0292(8) 0.0256(8) 0.0031(6) 0.0155(7) 0.0020(7)
C19 0.0239(8) 0.0429(10) 0.0190(7) -0.0024(7) 0.0058(6) -0.0086(7)
C20 0.0338(9) 0.0360(9) 0.0258(8) -0.0105(7) 0.0143(7) -0.0137(7)
C21 0.0288(8) 0.0234(7) 0.0285(8) -0.0044(6) 0.0143(7) -0.0037(6)
C22 0.0301(9) 0.0434(11) 0.0356(9) -0.0148(8) 0.0120(8) 0.0082(8)
C23 0.0375(10) 0.0418(10) 0.0174(7) -0.0009(7) 0.0064(7) 0.0121(8)
C24 0.0362(10) 0.0271(8) 0.0323(9) -0.0109(7) 0.0095(8) -0.0019(7)
B1 0.0204(8) 0.0320(9) 0.0235(8) 0.0029(7) 0.0070(7) 0.0070(7)

loop_
_atom_type_symbol
_atom_type_description
_atom_type_scat_dispersion_real
_atom_type_scat_dispersion_imag
_atom_type_scat_source
C C 0.0033 0.0016 'International Tables Vol C Tables 4.2.6.8 and 6.1.1.4'
H H 0.0000 0.0000 'International Tables Vol C Tables 4.2.6.8 and 6.1.1.4'
N N 0.0061 0.0033 'International Tables Vol C Tables 4.2.6.8 and 6.1.1.4'
O O 0.0106 0.0060 'International Tables Vol C Tables 4.2.6.8 and 6.1.1.4'
W W -0.8490 6.8722 'International Tables Vol C Tables 4.2.6.8 and 6.1.1.4'
P P 0.1023 0.0942 'International Tables Vol C Tables 4.2.6.8 and 6.1.1.4'
F F 0.0171 0.0103 'International Tables Vol C Tables 4.2.6.8 and 6.1.1.4'
B B 0.0013 0.0007 'International Tables Vol C Tables 4.2.6.8 and 6.1.1.4'

loop_
_geom_angle_atom_site_label_1
_geom_angle_atom_site_label_2
_geom_angle_atom_site_label_3
_geom_angle
N7 W C5 100.17(6)
N7 W N3 90.79(5)
C5 W N3 156.58(6)
N7 W N5 100.49(5)
C5 W N5 82.41(5)
N3 W N5 75.23(5)
N7 W N1 174.47(5)
C5 W N1 84.88(5)
N3 W N1 85.32(5)
N5 W N1 82.34(5)
N7 W C6 91.05(6)
C5 W C6 37.85(6)
N3 W C6 163.74(5)
N5 W C6 120.23(5)
N1 W C6 91.60(5)
N7 W P1 91.44(4)
C5 W P1 117.22(4)
N3 W P1 82.79(4)
N5 W P1 155.01(3)
N1 W P1 84.17(3)
C6 W P1 81.01(4)
C23 P1 C24 104.40(10)
C23 P1 C22 103.12(9)
C24 P1 C22 99.10(9)
C23 P1 W 112.75(6)
C24 P1 W 119.75(6)
C22 P1 W 115.54(6)
C9 O2 C10 115.79(16)
C15 N1 N2 106.18(13)
C15 N1 W 133.11(12)
N2 N1 W 120.68(10)
C13 N2 N1 109.73(15)
C13 N2 B1 129.14(15)
N1 N2 B1 120.54(13)
C18 N3 N4 106.62(14)
C18 N3 W 130.36(12)
N4 N3 W 122.80(10)
C21 N5 N6 106.19(13)
C21 N5 W 133.55(11)
N6 N5 W 120.26(10)
C16 N4 N3 109.02(14)
C16 N4 B1 129.90(15)
N3 N4 B1 118.84(13)
C19 N6 N5 109.50(14)
C19 N6 B1 128.74(15)
N5 N6 B1 120.82(13)
O3 N7 W 174.29(11)
C7 C1 C2 107.74(13)
C7 C1 C6 110.88(15)
C2 C1 C6 114.73(13)
C7 C1 H1 107.7
C2 C1 H1 107.7
C6 C1 H1 107.7
C3 C2 C1 112.37(13)
C3 C2 H2A 109.1
C1 C2 H2A 109.1
C3 C2 H2B 109.1
C1 C2 H2B 109.1
H2A C2 H2B 107.9
C4 C3 C2 107.01(13)
C4 C3 C8 111.97(12)
C2 C3 C8 115.63(13)
C4 C3 H3 107.3
C2 C3 H3 107.3
C8 C3 H3 107.3
C5 C4 C3 113.11(12)
C5 C4 H4A 109.0
C3 C4 H4A 109.0
C5 C4 H4B 109.0
C3 C4 H4B 109.0
H4A C4 H4B 107.8
C6 C5 C4 121.51(13)
C6 C5 W 73.69(9)
C4 C5 W 127.61(10)
C6 C5 H55 115.0(11)
C4 C5 H55 109.7(11)
W C5 H55 105.1(11)
C5 C6 C1 117.84(13)
C5 C6 W 68.46(9)
C1 C6 W 118.89(10)
C5 C6 H6 116.7(11)
C1 C6 H6 112.1(11)
W C6 H6 116.5(11)
F3 C7 F2 106.13(14)
F3 C7 F1 105.89(16)
F2 C7 F1 105.43(14)
F3 C7 C1 113.23(14)
F2 C7 C1 112.39(16)
F1 C7 C1 113.12(14)
C9 C8 C12 107.76(14)
C9 C8 C11 110.12(15)
C12 C8 C11 108.28(16)
C9 C8 C3 110.02(13)
C12 C8 C3 109.27(13)
C11 C8 C3 111.30(14)
O1 C9 O2 122.54(16)
O1 C9 C8 125.11(16)
O2 C9 C8 112.34(14)
O2 C10 H10A 109.5
O2 C10 H10B 109.5
H10A C10 H10B 109.5
O2 C10 H10C 109.5
H10A C10 H10C 109.5
H10B C10 H10C 109.5
C8 C11 H11A 109.5
C8 C11 H11B 109.5
H11A C11 H11B 109.5
C8 C11 H11C 109.5
H11A C11 H11C 109.5
H11B C11 H11C 109.5
C8 C12 H12A 109.5
C8 C12 H12B 109.5
H12A C12 H12B 109.5
C8 C12 H12C 109.5
H12A C12 H12C 109.5
H12B C12 H12C 109.5
N2 C13 C14 108.68(16)
N2 C13 H13 125.7
C14 C13 H13 125.7
C13 C14 C15 104.95(16)
C13 C14 H14 127.5
C15 C14 H14 127.5
N1 C15 C14 110.46(17)
N1 C15 H15 124.8
C14 C15 H15 124.8
N4 C16 C17 108.99(16)
N4 C16 H16 125.5
C17 C16 H16 125.5
C16 C17 C18 104.67(16)
C16 C17 H17 127.7
C18 C17 H17 127.7
N3 C18 C17 110.70(16)
N3 C18 H18 124.6
C17 C18 H18 124.6
N6 C19 C20 108.54(15)
N6 C19 H19 125.7
C20 C19 H19 125.7
C19 C20 C21 105.06(15)
C19 C20 H20 127.5
C21 C20 H20 127.5
N5 C21 C20 110.70(16)
N5 C21 H21 124.6
C20 C21 H21 124.6
P1 C22 H22A 109.5
P1 C22 H22B 109.5
H22A C22 H22B 109.5
P1 C22 H22C 109.5
H22A C22 H22C 109.5
H22B C22 H22C 109.5
P1 C23 H23A 109.5
P1 C23 H23B 109.5
H23A C23 H23B 109.5
P1 C23 H23C 109.5
H23A C23 H23C 109.5
H23B C23 H23C 109.5
P1 C24 H24A 109.5
P1 C24 H24B 109.5
H24A C24 H24B 109.5
P1 C24 H24C 109.5
H24A C24 H24C 109.5
H24B C24 H24C 109.5
N2 B1 N4 110.68(14)
N2 B1 N6 108.24(14)
N4 B1 N6 106.19(14)
N2 B1 H1B 110.5(10)
N4 B1 H1B 112.6(10)
N6 B1 H1B 108.4(10)

loop_
_geom_bond_atom_site_label_1
_geom_bond_atom_site_label_2
_geom_bond_distance
W N7 1.7739(12)
W C5 2.1929(15)
W N3 2.2056(14)
W N5 2.2310(13)
W N1 2.2505(13)
W C6 2.2628(16)
W P1 2.5013(4)
P1 C23 1.8133(18)
P1 C24 1.8185(19)
P1 C22 1.8324(18)
F1 C7 1.349(2)
F2 C7 1.348(2)
F3 C7 1.347(2)
O1 C9 1.201(2)
O2 C9 1.337(2)
O2 C10 1.447(3)
O3 N7 1.2282(17)
N1 C15 1.342(2)
N1 N2 1.3658(18)
N2 C13 1.346(2)
N2 B1 1.531(3)
N3 C18 1.338(2)
N3 N4 1.3644(19)
N5 C21 1.336(2)
N5 N6 1.3697(19)
N4 C16 1.347(2)
N4 B1 1.546(2)
N6 C19 1.348(2)
N6 B1 1.545(2)
C1 C7 1.504(2)
C1 C2 1.548(2)
C1 C6 1.548(2)
C1 H1 0.9800
C2 C3 1.529(2)
C2 H2A 0.9700
C2 H2B 0.9700
C3 C4 1.527(2)
C3 C8 1.570(2)
C3 H3 0.9800
C4 C5 1.514(2)
C4 H4A 0.9700
C4 H4B 0.9700
C5 C6 1.447(2)
C5 H55 0.967(19)
C6 H6 0.943(19)
C8 C9 1.521(2)
C8 C12 1.537(3)
C8 C11 1.537(2)
C10 H10A 0.9600
C10 H10B 0.9600
C10 H10C 0.9600
C11 H11A 0.9600
C11 H11B 0.9600
C11 H11C 0.9600
C12 H12A 0.9600
C12 H12B 0.9600
C12 H12C 0.9600
C13 C14 1.373(3)
C13 H13 0.9300
C14 C15 1.394(2)
C14 H14 0.9300
C15 H15 0.9300
C16 C17 1.377(3)
C16 H16 0.9300
C17 C18 1.384(3)
C17 H17 0.9300
C18 H18 0.9300
C19 C20 1.373(3)
C19 H19 0.9300
C20 C21 1.389(2)
C20 H20 0.9300
C21 H21 0.9300
C22 H22A 0.9600
C22 H22B 0.9600
C22 H22C 0.9600
C23 H23A 0.9600
C23 H23B 0.9600
C23 H23C 0.9600
C24 H24A 0.9600
C24 H24B 0.9600
C24 H24C 0.9600
B1 H1B 1.109(19)
